data_2218172
loop_
_publ_author_name
'Chen, Wei'
'Liu, Shan'
'Chu, Qing-Yan'
'Luo, Wei'
'Zhu, Hong-Jun'

_publ_section_title
;
 (<i>S</i>)-(--)-Methyl 2-(<i>p</i>-tolylsulfonyloxy)propanoate
;
_journal_coeditor_code IS2285
_journal_issue 5
_journal_name_full 'Acta Crystallographica Section E'
_journal_page_first o864
_journal_paper_doi 10.1107/S1600536808010064
_journal_volume 64
_journal_year 2008
_chemical_formula_iupac 'C11 H14 O5 S'
_chemical_formula_moiety 'C11 H14 O5 S'
_chemical_formula_sum 'C11 H14 O5 S'
_chemical_formula_weight 258.28
_chemical_name_systematic
;
(<i>S</i>)-(-)-Methyl 2-(<i>p</i>-tolylsulfonyloxy)propanoate
;
_space_group_IT_number 19
_symmetry_cell_setting orthorhombic
_symmetry_space_group_name_Hall 'P 2ac 2ab'
_symmetry_space_group_name_H-M 'P 21 21 21'
_atom_sites_solution_hydrogens geom
_atom_sites_solution_primary direct
_atom_sites_solution_secondary difmap
_audit_creation_method SHELXL-97
_cell_angle_alpha 90.00
_cell_angle_beta 90.00
_cell_angle_gamma 90.00
_cell_formula_units_Z 4
_cell_length_a 7.4890(15)
_cell_length_b 10.150(2)
_cell_length_c 17.362(4)
_cell_measurement_reflns_used 25
_cell_measurement_temperature 298(2)
_cell_measurement_theta_max 14
_cell_measurement_theta_min 9
_cell_volume 1319.7(5)
_computing_cell_refinement 'CAD-4 Software (Enraf--Nonius, 1985)'
_computing_data_collection 'CAD-4 Software (Enraf--Nonius, 1985)'
_computing_data_reduction 'XCAD4 (Harms & Wocadlo, 1995)'
_computing_molecular_graphics 'SHELXTL (Sheldrick, 2008)'
_computing_publication_material 'SHELXL97 (Sheldrick, 2008)'
_computing_structure_refinement 'SHELXL97 (Sheldrick, 2008)'
_computing_structure_solution 'SHELXS97 (Sheldrick, 2008)'
_diffrn_ambient_temperature 298(2)
_diffrn_measured_fraction_theta_full 0.995
_diffrn_measured_fraction_theta_max 0.995
_diffrn_measurement_device_type 'Enraf--Nonius CAD-4'
_diffrn_measurement_method \w/2\q
_diffrn_radiation_monochromator graphite
_diffrn_radiation_source 'fine-focus sealed tube'
_diffrn_radiation_type MoK\a
_diffrn_radiation_wavelength 0.71073
_diffrn_reflns_av_R_equivalents 0.0633
_diffrn_reflns_av_sigmaI/netI 0.0820
_diffrn_reflns_limit_h_max 9
_diffrn_reflns_limit_h_min -9
_diffrn_reflns_limit_k_max 12
_diffrn_reflns_limit_k_min 0
_diffrn_reflns_limit_l_max 21
_diffrn_reflns_limit_l_min 0
_diffrn_reflns_number 2933
_diffrn_reflns_theta_full 25.98
_diffrn_reflns_theta_max 25.98
_diffrn_reflns_theta_min 2.32
_diffrn_standards_decay_% 0
_diffrn_standards_interval_count 200
_diffrn_standards_interval_time 2h
_diffrn_standards_number 3
_exptl_absorpt_coefficient_mu 0.251
_exptl_absorpt_correction_T_max 0.9514
_exptl_absorpt_correction_T_min 0.9061
_exptl_absorpt_correction_type psi-scan
_exptl_absorpt_process_details '(North <i>et al.</i>, 1968)'
_exptl_crystal_colour colorless
_exptl_crystal_density_diffrn 1.300
_exptl_crystal_density_method 'not measured'
_exptl_crystal_description block
_exptl_crystal_F_000 544
_exptl_crystal_size_max 0.40
_exptl_crystal_size_mid 0.20
_exptl_crystal_size_min 0.20
_refine_diff_density_max 0.308
_refine_diff_density_min -0.293
_refine_ls_abs_structure_details 'Flack (1983), 1073 Friedel pairs'
_refine_ls_abs_structure_Flack 0.20(16)
_refine_ls_extinction_method none
_refine_ls_goodness_of_fit_ref 1.010
_refine_ls_hydrogen_treatment constr
_refine_ls_matrix_type full
_refine_ls_number_parameters 154
_refine_ls_number_reflns 2581
_refine_ls_number_restraints 0
_refine_ls_restrained_S_all 1.010
_refine_ls_R_factor_all 0.1003
_refine_ls_R_factor_gt 0.0632
_refine_ls_shift/su_max 0.000
_refine_ls_shift/su_mean 0.000
_refine_ls_structure_factor_coef Fsqd
_refine_ls_weighting_details 'calc w=1/[\s^2^(Fo^2^)+(0.06P)^2^+P] where P=(Fo^2^+2Fc^2^)/3'
_refine_ls_weighting_scheme calc
_refine_ls_wR_factor_gt 0.1361
_refine_ls_wR_factor_ref 0.1540
_reflns_number_gt 1703
_reflns_number_total 2581
_reflns_threshold_expression I>2\s(I)
_cod_data_source_file is2285.cif
_cod_data_source_block I
_cod_database_code 2218172
_cod_database_fobs_code 2218172

loop_
_symmetry_equiv_pos_as_xyz
'x, y, z'
'-x+1/2, -y, z+1/2'
'-x, y+1/2, -z+1/2'
'x+1/2, -y+1/2, -z'

loop_
_atom_site_type_symbol
_atom_site_label
_atom_site_fract_x
_atom_site_fract_y
_atom_site_fract_z
_atom_site_U_iso_or_equiv
_atom_site_adp_type
_atom_site_calc_flag
_atom_site_refinement_flags
_atom_site_occupancy
S S 0.06641(15) 0.89958(12) 0.71844(7) 0.0628(3) Uani d . 1
O O1 0.1083(4) 0.7829(3) 0.67754(18) 0.0765(10) Uani d . 1
O O2 0.1557(5) 1.0219(3) 0.7003(2) 0.0830(10) Uani d . 1
O O3 -0.1372(4) 0.9339(3) 0.70538(18) 0.0689(9) Uani d . 1
O O4 -0.3001(6) 0.8618(5) 0.5745(2) 0.1125(16) Uani d . 1
O O5 -0.4188(5) 0.6878(4) 0.6310(2) 0.0984(12) Uani d . 1
C C1 0.1382(8) 0.7979(7) 1.0589(3) 0.102(2) Uani d . 1
H H1B 0.1073 0.8750 1.0881 0.152 Uiso calc R 1
H H1C 0.2598 0.7741 1.0695 0.152 Uiso calc R 1
H H1D 0.0608 0.7266 1.0732 0.152 Uiso calc R 1
C C2 0.1173(7) 0.8265(7) 0.9740(3) 0.0853(17) Uani d . 1
C C3 0.1522(6) 0.7282(5) 0.9202(3) 0.0723(13) Uani d . 1
H H3A 0.1874 0.6457 0.9377 0.087 Uiso calc R 1
C C4 0.1371(6) 0.7478(4) 0.8434(3) 0.0589(11) Uani d . 1
H H4A 0.1627 0.6807 0.8086 0.071 Uiso calc R 1
C C5 0.0814(5) 0.8730(4) 0.8176(3) 0.0561(11) Uani d . 1
C C6 0.0417(8) 0.9679(5) 0.8676(3) 0.0805(14) Uani d . 1
H H6A 0.0034 1.0498 0.8500 0.097 Uiso calc R 1
C C7 0.0576(9) 0.9444(6) 0.9464(3) 0.0910(17) Uani d . 1
H H7A 0.0267 1.0106 0.9810 0.109 Uiso calc R 1
C C8 -0.2695(6) 0.8272(5) 0.7102(3) 0.0715(13) Uani d . 1
H H8A -0.2174 0.7494 0.7350 0.086 Uiso calc R 1
C C9 -0.4204(7) 0.8807(6) 0.7576(3) 0.0969(17) Uani d . 1
H H9A -0.3782 0.9008 0.8084 0.145 Uiso calc R 1
H H9B -0.5139 0.8162 0.7607 0.145 Uiso calc R 1
H H9C -0.4659 0.9593 0.7339 0.145 Uiso calc R 1
C C10 -0.3253(6) 0.7955(6) 0.6289(3) 0.0758(14) Uani d . 1
C C11 -0.5033(10) 0.6511(7) 0.5593(4) 0.124(3) Uani d . 1
H H11A -0.5745 0.5736 0.5671 0.186 Uiso calc R 1
H H11B -0.4134 0.6334 0.5213 0.186 Uiso calc R 1
H H11C -0.5782 0.7219 0.5420 0.186 Uiso calc R 1

loop_
_atom_site_aniso_label
_atom_site_aniso_U_11
_atom_site_aniso_U_22
_atom_site_aniso_U_33
_atom_site_aniso_U_12
_atom_site_aniso_U_13
_atom_site_aniso_U_23
S 0.0524(6) 0.0593(6) 0.0768(7) -0.0042(6) 0.0029(6) 0.0051(6)
O1 0.077(2) 0.080(2) 0.072(2) 0.0056(18) -0.0007(17) -0.0045(17)
O2 0.078(2) 0.078(2) 0.093(3) -0.0125(18) 0.0042(18) 0.0086(19)
O3 0.0576(17) 0.0589(18) 0.090(2) 0.0055(14) -0.0090(16) 0.0238(16)
O4 0.142(4) 0.119(4) 0.076(3) -0.042(3) -0.004(2) 0.026(3)
O5 0.098(3) 0.081(2) 0.116(3) -0.011(2) -0.025(2) 0.012(2)
C1 0.092(4) 0.137(6) 0.075(4) -0.009(4) -0.007(3) -0.003(4)
C2 0.057(3) 0.118(5) 0.081(4) -0.014(3) -0.012(3) -0.005(4)
C3 0.058(3) 0.070(3) 0.089(4) -0.009(2) -0.017(2) 0.008(3)
C4 0.061(3) 0.043(2) 0.072(3) -0.0061(19) -0.006(2) -0.001(2)
C5 0.036(2) 0.052(3) 0.080(3) -0.0096(19) -0.002(2) 0.001(2)
C6 0.090(4) 0.061(3) 0.090(4) 0.011(3) 0.004(3) -0.005(3)
C7 0.087(4) 0.096(4) 0.090(4) -0.012(4) 0.007(3) -0.032(3)
C8 0.053(2) 0.076(3) 0.085(4) -0.010(2) -0.008(2) 0.023(3)
C9 0.078(3) 0.114(4) 0.099(4) -0.010(4) 0.017(3) 0.005(3)
C10 0.053(3) 0.085(4) 0.089(4) -0.005(3) -0.004(3) 0.021(3)
C11 0.140(7) 0.111(5) 0.121(6) -0.019(5) -0.036(4) -0.009(4)

loop_
_atom_type_symbol
_atom_type_description
_atom_type_scat_dispersion_real
_atom_type_scat_dispersion_imag
_atom_type_scat_source
C C 0.0033 0.0016 'International Tables Vol C Tables 4.2.6.8 and 6.1.1.4'
H H 0.0000 0.0000 'International Tables Vol C Tables 4.2.6.8 and 6.1.1.4'
O O 0.0106 0.0060 'International Tables Vol C Tables 4.2.6.8 and 6.1.1.4'
S S 0.1246 0.1234 'International Tables Vol C Tables 4.2.6.8 and 6.1.1.4'

loop_
_geom_angle_atom_site_label_1
_geom_angle_atom_site_label_2
_geom_angle_atom_site_label_3
_geom_angle
O1 S O2 120.5(2)
O1 S O3 109.0(2)
O2 S O3 103.07(19)
O1 S C5 110.5(2)
O2 S C5 108.5(2)
O3 S C5 103.75(18)
C8 O3 S 118.7(3)
C10 O5 C11 115.4(5)
C2 C1 H1B 109.5
C2 C1 H1C 109.5
H1B C1 H1C 109.5
C2 C1 H1D 109.5
H1B C1 H1D 109.5
H1C C1 H1D 109.5
C7 C2 C3 117.0(5)
C7 C2 C1 123.0(6)
C3 C2 C1 119.9(6)
C4 C3 C2 122.8(5)
C4 C3 H3A 118.6
C2 C3 H3A 118.6
C3 C4 C5 118.0(4)
C3 C4 H4A 121.0
C5 C4 H4A 121.0
C6 C5 C4 120.8(4)
C6 C5 S 121.1(4)
C4 C5 S 118.1(3)
C5 C6 C7 119.8(5)
C5 C6 H6A 120.1
C7 C6 H6A 120.1
C2 C7 C6 121.5(5)
C2 C7 H7A 119.3
C6 C7 H7A 119.3
O3 C8 C9 105.8(4)
O3 C8 C10 106.9(4)
C9 C8 C10 112.5(4)
O3 C8 H8A 110.5
C9 C8 H8A 110.5
C10 C8 H8A 110.5
C8 C9 H9A 109.5
C8 C9 H9B 109.5
H9A C9 H9B 109.5
C8 C9 H9C 109.5
H9A C9 H9C 109.5
H9B C9 H9C 109.5
O4 C10 O5 126.3(6)
O4 C10 C8 125.9(5)
O5 C10 C8 107.6(5)
O5 C11 H11A 109.5
O5 C11 H11B 109.5
H11A C11 H11B 109.5
O5 C11 H11C 109.5
H11A C11 H11C 109.5
H11B C11 H11C 109.5

loop_
_geom_bond_atom_site_label_1
_geom_bond_atom_site_label_2
_geom_bond_distance
S O1 1.416(3)
S O2 1.444(3)
S O3 1.581(3)
S C5 1.746(5)
O3 C8 1.470(5)
O4 C10 1.174(6)
O5 C10 1.299(6)
O5 C11 1.444(7)
C1 C2 1.511(7)
C1 H1B 0.9600
C1 H1C 0.9600
C1 H1D 0.9600
C2 C7 1.364(8)
C2 C3 1.392(8)
C3 C4 1.353(6)
C3 H3A 0.9300
C4 C5 1.411(6)
C4 H4A 0.9300
C5 C6 1.331(6)
C6 C7 1.395(8)
C6 H6A 0.9300
C7 H7A 0.9300
C8 C9 1.500(7)
C8 C10 1.507(7)
C8 H8A 0.9800
C9 H9A 0.9600
C9 H9B 0.9600
C9 H9C 0.9600
C11 H11A 0.9600
C11 H11B 0.9600
C11 H11C 0.9600

loop_
_geom_hbond_atom_site_label_D
_geom_hbond_atom_site_label_H
_geom_hbond_atom_site_label_A
_geom_hbond_site_symmetry_A
_geom_hbond_distance_DH
_geom_hbond_distance_HA
_geom_hbond_distance_DA
_geom_hbond_angle_DHA
_geom_hbond_publ_flag
C4 H4A O1 . 0.93 2.53 2.910(6) 104 yes
C4 H4A O3 3_546 0.93 2.52 3.297(5) 141 yes
C6 H6A O1 3_556 0.93 2.55 3.478(6) 172 yes

loop_
_geom_torsion_atom_site_label_1
_geom_torsion_atom_site_label_2
_geom_torsion_atom_site_label_3
_geom_torsion_atom_site_label_4
_geom_torsion
O1 S O3 C8 44.2(4)
O2 S O3 C8 173.3(3)
C5 S O3 C8 -73.6(4)
C7 C2 C3 C4 3.2(8)
C1 C2 C3 C4 -179.6(5)
C2 C3 C4 C5 -0.8(7)
C3 C4 C5 C6 -1.3(6)
C3 C4 C5 S 178.7(3)
O1 S C5 C6 -177.6(4)
O2 S C5 C6 48.2(5)
O3 S C5 C6 -60.9(4)
O1 S C5 C4 2.4(4)
O2 S C5 C4 -131.7(3)
O3 S C5 C4 119.2(3)
C4 C5 C6 C7 0.9(8)
S C5 C6 C7 -179.0(4)
C3 C2 C7 C6 -3.5(9)
C1 C2 C7 C6 179.3(5)
C5 C6 C7 C2 1.6(9)
S O3 C8 C9 135.0(4)
S O3 C8 C10 -104.8(4)
C11 O5 C10 O4 -2.2(9)
C11 O5 C10 C8 172.4(5)
O3 C8 C10 O4 -15.7(7)
C9 C8 C10 O4 100.0(7)
O3 C8 C10 O5 169.7(4)
C9 C8 C10 O5 -74.6(6)

loop_
_cod_related_entry_id
_cod_related_entry_database
_cod_related_entry_code
1 ChemSpider 21194558
